data_7711946
loop_
_publ_author_name
'Schulz, Ji&#x159;&#xed;'
'Antala, Jakub'
'C&#xed;sa&#x159;ov&#xe1;, Ivana'
'&#x160;t&#x11b;pni&#x10d;ka, Petr'

_publ_section_title
;
 Beyond phosphorus: synthesis, reactivity, coordination behaviour and
 catalytic properties of 1,1'-bis(diphenylstibino)ferrocene.
;
_journal_issue 5
_journal_name_full 'Dalton transactions (Cambridge, England : 2003)'
_journal_page_first 1198
_journal_page_last 1211
_journal_paper_doi 10.1039/d2dt03770j
_journal_volume 52
_journal_year 2023
_chemical_formula_moiety 'C34 H28 F4 Fe Sb2, C H Cl3'
_chemical_formula_sum 'C35 H29 Cl3 F4 Fe Sb2'
_chemical_formula_weight 931.28
_space_group_crystal_system monoclinic
_space_group_IT_number 15
_space_group_name_Hall '-C 2yc'
_space_group_name_H-M_alt 'C 1 2/c 1'
_atom_sites_solution_hydrogens geom
_atom_sites_solution_primary direct
_atom_sites_solution_secondary difmap
_audit_creation_method SHELXL-2017/1
_audit_update_record
;
2022-11-11 deposited with the CCDC.	2022-12-15 downloaded from the CCDC.
;
_cell_angle_alpha 90
_cell_angle_beta 105.9820(10)
_cell_angle_gamma 90
_cell_formula_units_Z 4
_cell_length_a 24.4241(11)
_cell_length_b 8.5633(3)
_cell_length_c 16.9344(7)
_cell_measurement_reflns_used 9856
_cell_measurement_temperature 120(2)
_cell_measurement_theta_max 27.50
_cell_measurement_theta_min 2.50
_cell_volume 3404.9(2)
_computing_cell_refinement 'SAINT V8.40B (Bruker AXS LLC, 2019)'
_computing_data_collection 'Bruker Instrument Service vV6.2.15'
_computing_data_reduction 'SAINT V8.40B (Bruker AXS LLC, 2019)'
_computing_molecular_graphics 'PLATON (Spek, 2017)'
_computing_publication_material 'PLATON (Spek, 2017)'
_computing_structure_refinement 'SHELXL-2017 (Sheldrick, 2017)'
_computing_structure_solution 'SHELXT 2018 (Sheldrick, 2018)'
_diffrn_ambient_temperature 120(2)
_diffrn_measured_fraction_theta_full 0.999
_diffrn_measured_fraction_theta_max 0.998
_diffrn_measurement_device_type 'Bruker D8 VENTURE Kappa Duo'
_diffrn_measurement_method '\f and \w scans'
_diffrn_radiation_monochromator 'Quazar Mo multilayer optic'
_diffrn_radiation_source 'I\mS micro-focus sealed tube'
_diffrn_radiation_type MoK\a
_diffrn_radiation_wavelength 0.71073
_diffrn_reflns_av_R_equivalents 0.0242
_diffrn_reflns_av_unetI/netI 0.0154
_diffrn_reflns_Laue_measured_fraction_full 0.999
_diffrn_reflns_Laue_measured_fraction_max 0.998
_diffrn_reflns_limit_h_max 29
_diffrn_reflns_limit_h_min -31
_diffrn_reflns_limit_k_max 11
_diffrn_reflns_limit_k_min -11
_diffrn_reflns_limit_l_max 22
_diffrn_reflns_limit_l_min -20
_diffrn_reflns_number 36442
_diffrn_reflns_point_group_measured_fraction_full 0.999
_diffrn_reflns_point_group_measured_fraction_max 0.998
_diffrn_reflns_theta_full 25.242
_diffrn_reflns_theta_max 27.503
_diffrn_reflns_theta_min 2.502
_exptl_absorpt_coefficient_mu 2.278
_exptl_absorpt_correction_T_max 0.75
_exptl_absorpt_correction_T_min 0.65
_exptl_absorpt_correction_type multi-scan
_exptl_absorpt_process_details
;
Krause, L., Herbst-Irmer, R., Sheldrick, G. M., Stalke, D. (2015).
"Comparison of silver and molybdenum microfocus X-ray sources for
single-crystal structure determination"
J. Appl. Cryst. 48, 3-10.
;
_exptl_crystal_colour orange
_exptl_crystal_density_diffrn 1.817
_exptl_crystal_description prism
_exptl_crystal_F_000 1816
_exptl_crystal_size_max 0.27
_exptl_crystal_size_mid 0.18
_exptl_crystal_size_min 0.14
_refine_diff_density_max 1.040
_refine_diff_density_min -0.807
_refine_diff_density_rms 0.081
_refine_ls_extinction_method none
_refine_ls_goodness_of_fit_ref 1.075
_refine_ls_hydrogen_treatment constr
_refine_ls_matrix_type full
_refine_ls_number_parameters 223
_refine_ls_number_reflns 3898
_refine_ls_number_restraints 0
_refine_ls_restrained_S_all 1.075
_refine_ls_R_factor_all 0.0223
_refine_ls_R_factor_gt 0.0216
_refine_ls_shift/su_max 0.001
_refine_ls_shift/su_mean 0.000
_refine_ls_structure_factor_coef Fsqd
_refine_ls_weighting_details 'w=1/[\s^2^(Fo^2^)+(0.0268P)^2^+10.2334P] where P=(Fo^2^+2Fc^2^)/3'
_refine_ls_weighting_scheme calc
_refine_ls_wR_factor_gt 0.0583
_refine_ls_wR_factor_ref 0.0589
_reflns_Friedel_coverage 0.000
_reflns_number_gt 3771
_reflns_number_total 3898
_reflns_threshold_expression 'I > 2\s(I)'
_cod_data_source_file d2dt03770j3.cif
_cod_data_source_block ja65
_cod_depositor_comments 'Adding full bibliography for 7711945--7711966.cif.'
_cod_original_sg_symbol_H-M 'C 2/c'
_cod_database_code 7711946
_shelx_shelxl_version_number 2017/1
_shelx_space_group_comment
;
The symmetry employed for this shelxl refinement is uniquely defined
by the following loop, which should always be used as a source of
symmetry information in preference to the above space-group names.
They are only intended as comments.
;
_shelx_estimated_absorpt_t_min 0.578
_shelx_estimated_absorpt_t_max 0.741

loop_
_space_group_symop_operation_xyz
'x, y, z'
'-x, y, -z+1/2'
'x+1/2, y+1/2, z'
'-x+1/2, y+1/2, -z+1/2'
'-x, -y, -z'
'x, -y, z-1/2'
'-x+1/2, -y+1/2, -z'
'x+1/2, -y+1/2, z-1/2'

loop_
_atom_site_label
_atom_site_type_symbol
_atom_site_fract_x
_atom_site_fract_y
_atom_site_fract_z
_atom_site_U_iso_or_equiv
_atom_site_adp_type
_atom_site_occupancy
_atom_site_site_symmetry_order
_atom_site_calc_flag
_atom_site_refinement_flags_posn
_atom_site_refinement_flags_adp
_atom_site_refinement_flags_occupancy
_atom_site_disorder_assembly
_atom_site_disorder_group
Sb1 Sb 0.41914(2) 0.26117(2) 0.34165(2) 0.01768(6) Uani 1 1 d . . . . .
Fe1 Fe 0.500000 0.000000 0.500000 0.01617(9) Uani 1 2 d S . P . .
F1 F 0.42416(6) 0.09455(15) 0.26311(7) 0.0241(3) Uani 1 1 d . . . . .
F2 F 0.41632(6) 0.42127(15) 0.42452(7) 0.0255(3) Uani 1 1 d . . . . .
C1 C 0.49473(9) 0.1808(2) 0.42009(12) 0.0188(4) Uani 1 1 d . . . . .
C2 C 0.51929(9) 0.2339(2) 0.50234(14) 0.0210(4) Uani 1 1 d . . . . .
H2 H 0.504619 0.313503 0.529854 0.025 Uiso 1 1 calc R U . . .
C3 C 0.56968(9) 0.1455(3) 0.53534(14) 0.0238(4) Uani 1 1 d . . . . .
H3 H 0.594656 0.155788 0.589089 0.029 Uiso 1 1 calc R U . . .
C4 C 0.57632(9) 0.0392(3) 0.47423(14) 0.0237(4) Uani 1 1 d . . . . .
H4 H 0.606615 -0.033421 0.480211 0.028 Uiso 1 1 calc R U . . .
C5 C 0.53003(9) 0.0595(2) 0.40254(13) 0.0214(4) Uani 1 1 d . . . . .
H5 H 0.523736 0.003169 0.352491 0.026 Uiso 1 1 calc R U . . .
C11 C 0.42004(9) 0.4346(2) 0.25449(12) 0.0192(4) Uani 1 1 d . . . . .
C12 C 0.42294(10) 0.5916(3) 0.27685(14) 0.0268(4) Uani 1 1 d . . . . .
H12 H 0.425038 0.620329 0.331786 0.032 Uiso 1 1 calc R U . . .
C13 C 0.42274(11) 0.7059(3) 0.21863(17) 0.0332(5) Uani 1 1 d . . . . .
H13 H 0.424689 0.813107 0.233566 0.040 Uiso 1 1 calc R U . . .
C14 C 0.41970(11) 0.6630(3) 0.13865(16) 0.0324(5) Uani 1 1 d . . . . .
H14 H 0.419306 0.741273 0.098765 0.039 Uiso 1 1 calc R U . . .
C15 C 0.41723(10) 0.5081(3) 0.11642(14) 0.0299(5) Uani 1 1 d . . . . .
H15 H 0.415432 0.479992 0.061485 0.036 Uiso 1 1 calc R U . . .
C16 C 0.41736(10) 0.3924(3) 0.17416(13) 0.0245(4) Uani 1 1 d . . . . .
H16 H 0.415636 0.285423 0.158863 0.029 Uiso 1 1 calc R U . . .
C17 C 0.33847(9) 0.1784(3) 0.34436(13) 0.0243(4) Uani 1 1 d . . . . .
C18 C 0.31434(11) 0.0514(4) 0.29668(18) 0.0441(7) Uani 1 1 d . . . . .
H18 H 0.334922 -0.002128 0.264852 0.053 Uiso 1 1 calc R U . . .
C19 C 0.25983(14) 0.0027(5) 0.2957(2) 0.0650(11) Uani 1 1 d . . . . .
H19 H 0.243388 -0.085165 0.263603 0.078 Uiso 1 1 calc R U . . .
C20 C 0.22955(12) 0.0812(5) 0.34086(19) 0.0519(8) Uani 1 1 d . . . . .
H20 H 0.191954 0.049065 0.338756 0.062 Uiso 1 1 calc R U . . .
C21 C 0.25353(12) 0.2054(4) 0.38877(17) 0.0410(6) Uani 1 1 d . . . . .
H21 H 0.232604 0.258373 0.420328 0.049 Uiso 1 1 calc R U . . .
C22 C 0.30836(12) 0.2549(3) 0.39166(16) 0.0322(5) Uani 1 1 d . . . . .
H22 H 0.325083 0.340238 0.425659 0.039 Uiso 1 1 calc R U . . .
C1S C 0.2626(3) -0.1943(13) 0.4946(7) 0.092(4) Uani 0.5 1 d . . P A -1
H1S H 0.257530 -0.102158 0.457009 0.110 Uiso 0.5 1 calc R U P A -1
Cl1S Cl 0.29958(11) -0.1333(3) 0.59034(17) 0.0824(6) Uani 0.5 1 d . . P A -1
Cl2S Cl 0.30223(13) -0.3401(3) 0.4568(2) 0.0934(8) Uani 0.5 1 d . . P A -1
Cl2D Cl 0.19628(12) -0.2678(7) 0.4888(3) 0.159(2) Uani 0.5 1 d . . P A -1

loop_
_atom_site_aniso_label
_atom_site_aniso_U_11
_atom_site_aniso_U_22
_atom_site_aniso_U_33
_atom_site_aniso_U_23
_atom_site_aniso_U_13
_atom_site_aniso_U_12
Sb1 0.02281(9) 0.01612(8) 0.01475(8) 0.00053(4) 0.00624(6) 0.00270(4)
Fe1 0.01847(19) 0.01446(19) 0.01613(18) 0.00111(14) 0.00571(14) 0.00007(14)
F1 0.0340(7) 0.0189(6) 0.0207(6) -0.0029(5) 0.0096(5) 0.0022(5)
F2 0.0333(7) 0.0236(6) 0.0199(6) -0.0044(5) 0.0082(5) 0.0051(5)
C1 0.0219(9) 0.0159(9) 0.0199(9) 0.0037(7) 0.0081(7) 0.0007(7)
C2 0.0239(10) 0.0158(9) 0.0230(10) 0.0004(7) 0.0062(8) -0.0024(7)
C3 0.0210(9) 0.0212(10) 0.0273(10) 0.0008(8) 0.0034(8) -0.0035(8)
C4 0.0203(9) 0.0219(10) 0.0312(11) 0.0052(8) 0.0109(8) 0.0015(8)
C5 0.0250(10) 0.0195(10) 0.0229(9) 0.0033(8) 0.0120(8) 0.0018(8)
C11 0.0200(9) 0.0179(9) 0.0195(9) 0.0030(7) 0.0051(7) 0.0032(7)
C12 0.0316(11) 0.0212(10) 0.0258(10) -0.0006(8) 0.0049(9) -0.0011(9)
C13 0.0356(13) 0.0208(11) 0.0416(14) 0.0056(10) 0.0078(10) -0.0036(10)
C14 0.0330(12) 0.0300(12) 0.0372(13) 0.0139(10) 0.0147(10) 0.0011(10)
C15 0.0347(12) 0.0346(13) 0.0248(11) 0.0072(9) 0.0155(9) 0.0094(10)
C16 0.0309(11) 0.0225(10) 0.0230(10) 0.0031(8) 0.0120(8) 0.0073(9)
C17 0.0214(10) 0.0299(11) 0.0208(9) 0.0041(8) 0.0044(8) 0.0022(8)
C18 0.0284(12) 0.0595(19) 0.0449(15) -0.0219(14) 0.0110(11) -0.0097(12)
C19 0.0358(15) 0.091(3) 0.068(2) -0.040(2) 0.0143(15) -0.0264(17)
C20 0.0229(12) 0.083(2) 0.0484(16) -0.0078(16) 0.0084(11) -0.0101(14)
C21 0.0302(13) 0.0590(18) 0.0379(14) 0.0051(13) 0.0164(11) 0.0065(13)
C22 0.0309(13) 0.0392(14) 0.0290(12) 0.0003(9) 0.0124(10) 0.0024(10)
C1S 0.039(4) 0.097(7) 0.134(9) 0.076(7) 0.017(5) 0.015(4)
Cl1S 0.0852(15) 0.0684(13) 0.1046(17) -0.0125(12) 0.0444(13) -0.0020(11)
Cl2S 0.0937(18) 0.0741(15) 0.1053(19) -0.0264(14) 0.0155(15) -0.0171(13)
Cl2D 0.0414(13) 0.258(6) 0.156(4) 0.071(4) -0.0057(17) -0.019(2)

loop_
_atom_type_symbol
_atom_type_description
_atom_type_scat_dispersion_real
_atom_type_scat_dispersion_imag
_atom_type_scat_source
C C 0.0033 0.0016 'International Tables Vol C Tables 4.2.6.8 and 6.1.1.4'
H H 0.0000 0.0000 'International Tables Vol C Tables 4.2.6.8 and 6.1.1.4'
F F 0.0171 0.0103 'International Tables Vol C Tables 4.2.6.8 and 6.1.1.4'
Fe Fe 0.3463 0.8444 'International Tables Vol C Tables 4.2.6.8 and 6.1.1.4'
Sb Sb -0.5866 1.5461 'International Tables Vol C Tables 4.2.6.8 and 6.1.1.4'
Cl Cl 0.1484 0.1585 'International Tables Vol C Tables 4.2.6.8 and 6.1.1.4'

loop_
_geom_angle_atom_site_label_1
_geom_angle_atom_site_label_2
_geom_angle_atom_site_label_3
_geom_angle
_geom_angle_site_symmetry_1
_geom_angle_site_symmetry_3
_geom_angle_publ_flag
F2 Sb1 F1 177.22(5) . . ?
F2 Sb1 C1 88.52(7) . . ?
F1 Sb1 C1 88.99(7) . . ?
F2 Sb1 C11 91.01(7) . . ?
F1 Sb1 C11 91.32(7) . . ?
C1 Sb1 C11 120.39(8) . . ?
F2 Sb1 C17 90.13(7) . . ?
F1 Sb1 C17 90.20(7) . . ?
C1 Sb1 C17 123.22(8) . . ?
C11 Sb1 C17 116.40(8) . . ?
C1 Fe1 C1 180.0 5_656 . ?
C1 Fe1 C5 138.92(8) 5_656 . ?
C1 Fe1 C5 41.08(8) . . ?
C1 Fe1 C5 41.08(8) 5_656 5_656 ?
C1 Fe1 C5 138.92(8) . 5_656 ?
C5 Fe1 C5 180.0 . 5_656 ?
C1 Fe1 C2 139.08(8) 5_656 . ?
C1 Fe1 C2 40.92(8) . . ?
C5 Fe1 C2 69.02(9) . . ?
C5 Fe1 C2 110.98(9) 5_656 . ?
C1 Fe1 C2 40.92(8) 5_656 5_656 ?
C1 Fe1 C2 139.08(8) . 5_656 ?
C5 Fe1 C2 110.98(9) . 5_656 ?
C5 Fe1 C2 69.02(9) 5_656 5_656 ?
C2 Fe1 C2 180.0 . 5_656 ?
C1 Fe1 C4 68.29(8) 5_656 5_656 ?
C1 Fe1 C4 111.71(8) . 5_656 ?
C5 Fe1 C4 139.39(8) . 5_656 ?
C5 Fe1 C4 40.61(8) 5_656 5_656 ?
C2 Fe1 C4 111.79(9) . 5_656 ?
C2 Fe1 C4 68.21(9) 5_656 5_656 ?
C1 Fe1 C4 111.71(8) 5_656 . ?
C1 Fe1 C4 68.29(8) . . ?
C5 Fe1 C4 40.61(8) . . ?
C5 Fe1 C4 139.39(8) 5_656 . ?
C2 Fe1 C4 68.21(9) . . ?
C2 Fe1 C4 111.79(9) 5_656 . ?
C4 Fe1 C4 180.0 5_656 . ?
C1 Fe1 C3 68.25(8) 5_656 5_656 ?
C1 Fe1 C3 111.75(8) . 5_656 ?
C5 Fe1 C3 111.53(9) . 5_656 ?
C5 Fe1 C3 68.47(9) 5_656 5_656 ?
C2 Fe1 C3 139.59(9) . 5_656 ?
C2 Fe1 C3 40.41(9) 5_656 5_656 ?
C4 Fe1 C3 40.39(9) 5_656 5_656 ?
C4 Fe1 C3 139.61(9) . 5_656 ?
C1 Fe1 C3 111.75(8) 5_656 . ?
C1 Fe1 C3 68.25(8) . . ?
C5 Fe1 C3 68.47(9) . . ?
C5 Fe1 C3 111.53(9) 5_656 . ?
C2 Fe1 C3 40.41(9) . . ?
C2 Fe1 C3 139.59(9) 5_656 . ?
C4 Fe1 C3 139.61(9) 5_656 . ?
C4 Fe1 C3 40.39(9) . . ?
C3 Fe1 C3 180.0 5_656 . ?
C2 C1 C5 108.50(18) . . ?
C2 C1 Fe1 70.22(11) . . ?
C5 C1 Fe1 69.81(11) . . ?
C2 C1 Sb1 125.41(15) . . ?
C5 C1 Sb1 126.05(15) . . ?
Fe1 C1 Sb1 124.08(10) . . ?
C3 C2 C1 107.42(19) . . ?
C3 C2 Fe1 70.00(12) . . ?
C1 C2 Fe1 68.86(11) . . ?
C3 C2 H2 126.3 . . ?
C1 C2 H2 126.3 . . ?
Fe1 C2 H2 126.4 . . ?
C4 C3 C2 108.35(19) . . ?
C4 C3 Fe1 69.62(12) . . ?
C2 C3 Fe1 69.59(12) . . ?
C4 C3 H3 125.8 . . ?
C2 C3 H3 125.8 . . ?
Fe1 C3 H3 126.5 . . ?
C3 C4 C5 108.64(19) . . ?
C3 C4 Fe1 69.99(12) . . ?
C5 C4 Fe1 69.35(12) . . ?
C3 C4 H4 125.7 . . ?
C5 C4 H4 125.7 . . ?
Fe1 C4 H4 126.6 . . ?
C4 C5 C1 107.08(18) . . ?
C4 C5 Fe1 70.04(12) . . ?
C1 C5 Fe1 69.10(11) . . ?
C4 C5 H5 126.5 . . ?
C1 C5 H5 126.5 . . ?
Fe1 C5 H5 126.0 . . ?
C16 C11 C12 120.1(2) . . ?
C16 C11 Sb1 119.80(16) . . ?
C12 C11 Sb1 120.09(15) . . ?
C13 C12 C11 119.8(2) . . ?
C13 C12 H12 120.1 . . ?
C11 C12 H12 120.1 . . ?
C14 C13 C12 119.7(2) . . ?
C14 C13 H13 120.1 . . ?
C12 C13 H13 120.1 . . ?
C15 C14 C13 120.7(2) . . ?
C15 C14 H14 119.7 . . ?
C13 C14 H14 119.7 . . ?
C14 C15 C16 120.2(2) . . ?
C14 C15 H15 119.9 . . ?
C16 C15 H15 119.9 . . ?
C15 C16 C11 119.5(2) . . ?
C15 C16 H16 120.2 . . ?
C11 C16 H16 120.2 . . ?
C18 C17 C22 119.9(2) . . ?
C18 C17 Sb1 120.12(17) . . ?
C22 C17 Sb1 119.99(18) . . ?
C17 C18 C19 119.6(3) . . ?
C17 C18 H18 120.2 . . ?
C19 C18 H18 120.2 . . ?
C20 C19 C18 120.4(3) . . ?
C20 C19 H19 119.8 . . ?
C18 C19 H19 119.8 . . ?
C21 C20 C19 120.1(3) . . ?
C21 C20 H20 119.9 . . ?
C19 C20 H20 119.9 . . ?
C20 C21 C22 120.5(3) . . ?
C20 C21 H21 119.7 . . ?
C22 C21 H21 119.7 . . ?
C17 C22 C21 119.5(3) . . ?
C17 C22 H22 120.3 . . ?
C21 C22 H22 120.3 . . ?
Cl1S C1S Cl2D 114.4(6) . . ?
Cl1S C1S Cl2S 110.7(4) . . ?
Cl2D C1S Cl2S 108.5(7) . . ?
Cl1S C1S H1S 107.7 . . ?
Cl2D C1S H1S 107.7 . . ?
Cl2S C1S H1S 107.7 . . ?

loop_
_geom_bond_atom_site_label_1
_geom_bond_atom_site_label_2
_geom_bond_distance
_geom_bond_site_symmetry_2
_geom_bond_publ_flag
Sb1 F2 1.9766(12) . ?
Sb1 F1 1.9773(12) . ?
Sb1 C1 2.073(2) . ?
Sb1 C11 2.098(2) . ?
Sb1 C17 2.106(2) . ?
Fe1 C1 2.0370(19) 5_656 ?
Fe1 C1 2.0370(19) . ?
Fe1 C5 2.047(2) . ?
Fe1 C5 2.047(2) 5_656 ?
Fe1 C2 2.055(2) . ?
Fe1 C2 2.055(2) 5_656 ?
Fe1 C4 2.056(2) 5_656 ?
Fe1 C4 2.056(2) . ?
Fe1 C3 2.061(2) 5_656 ?
Fe1 C3 2.061(2) . ?
C1 C2 1.430(3) . ?
C1 C5 1.433(3) . ?
C2 C3 1.422(3) . ?
C2 H2 0.9500 . ?
C3 C4 1.421(3) . ?
C3 H3 0.9500 . ?
C4 C5 1.424(3) . ?
C4 H4 0.9500 . ?
C5 H5 0.9500 . ?
C11 C16 1.392(3) . ?
C11 C12 1.393(3) . ?
C12 C13 1.389(3) . ?
C12 H12 0.9500 . ?
C13 C14 1.385(4) . ?
C13 H13 0.9500 . ?
C14 C15 1.376(4) . ?
C14 H14 0.9500 . ?
C15 C16 1.391(3) . ?
C15 H15 0.9500 . ?
C16 H16 0.9500 . ?
C17 C18 1.386(4) . ?
C17 C22 1.391(3) . ?
C18 C19 1.391(4) . ?
C18 H18 0.9500 . ?
C19 C20 1.377(5) . ?
C19 H19 0.9500 . ?
C20 C21 1.368(5) . ?
C20 H20 0.9500 . ?
C21 C22 1.393(4) . ?
C21 H21 0.9500 . ?
C22 H22 0.9500 . ?
C1S Cl1S 1.706(13) . ?
C1S Cl2D 1.714(9) . ?
C1S Cl2S 1.803(12) . ?
C1S H1S 1.0000 . ?
